data_4342758
loop_
_publ_author_name
'Zhu, Yuan-Yuan'
'Zhu, Ming-Sheng'
'Yin, Ting-Ting'
'Meng, Yin-Shan'
'Wu, Zong-Quan'
'Zhang, Yi-Quan'
'Gao, Song'

_publ_section_title
;
 Cobalt(II) Coordination Polymer Exhibiting Single-Ion-Magnet-Type
 Field-Induced Slow Relaxation Behavior.
;
_journal_issue 8
_journal_name_full 'Inorganic chemistry'
_journal_page_first 3716
_journal_page_last 3718
_journal_paper_doi 10.1021/ic5029299
_journal_volume 54
_journal_year 2015
_chemical_formula_moiety C12H14N14OS2Zn
_chemical_formula_sum 'C12 H14 N14 O S2 Zn'
_chemical_formula_weight 499.86
_chemical_name_common Zn(Co)-btm-SCN
_chemical_name_systematic
; 
 ? 
;
_space_group_IT_number 63
_symmetry_cell_setting orthorhombic
_symmetry_space_group_name_Hall '-C 2c 2'
_symmetry_space_group_name_H-M 'C m c m'
_atom_sites_solution_hydrogens geom
_atom_sites_solution_primary direct
_atom_sites_solution_secondary difmap
_audit_creation_method SHELXL-97
_cell_angle_alpha 90.00
_cell_angle_beta 90.00
_cell_angle_gamma 90.00
_cell_formula_units_Z 4
_cell_length_a 12.5908(5)
_cell_length_b 9.5436(4)
_cell_length_c 17.6577(8)
_cell_measurement_reflns_used 4036
_cell_measurement_temperature 180(2)
_cell_measurement_theta_max 26.02
_cell_measurement_theta_min 2.93
_cell_volume 2121.78(16)
_computing_cell_refinement
;
CrysAlisPro, Agilent Technologies,
Version 1.171.36.21 (release 14-08-2012 CrysAlis171 .NET)
(compiled Sep 14 2012,17:21:16)
;
_computing_data_collection
;
CrysAlisPro, Agilent Technologies,
Version 1.171.36.21 (release 14-08-2012 CrysAlis171 .NET)
(compiled Sep 14 2012,17:21:16)
;
_computing_data_reduction
;
CrysAlisPro, Agilent Technologies,
Version 1.171.36.21 (release 14-08-2012 CrysAlis171 .NET)
(compiled Sep 14 2012,17:21:16)
;
_computing_molecular_graphics
;
O. V. Dolomanov, L. J. Bourhis, R. J. Gildea, J. A. K. Howard and H. Puschmann,
OLEX2: a complete structure solution, refinement and analysis program.
J. Appl. Cryst. (2009). 42, 339-341.
;
_computing_publication_material 'SHELX-97 (Sheldrick, 1997)'
_computing_structure_refinement 'SHELXL-97 (Sheldrick, 1997)'
_computing_structure_solution 'SHELXS-97 (Sheldrick, 1990)'
_diffrn_ambient_temperature 180(2)
_diffrn_detector_area_resol_mean 10.3914
_diffrn_measured_fraction_theta_full 0.998
_diffrn_measured_fraction_theta_max 0.998
_diffrn_measurement_device_type 'SuperNova, Dual, Cu at zero, Atlas'
_diffrn_measurement_method '\w scans'
_diffrn_radiation_monochromator mirror
_diffrn_radiation_source 'SuperNova (Mo) X-ray Source'
_diffrn_radiation_type MoK\a
_diffrn_radiation_wavelength 0.71073
_diffrn_reflns_av_R_equivalents 0.0328
_diffrn_reflns_av_sigmaI/netI 0.0195
_diffrn_reflns_limit_h_max 15
_diffrn_reflns_limit_h_min -15
_diffrn_reflns_limit_k_max 11
_diffrn_reflns_limit_k_min -11
_diffrn_reflns_limit_l_max 21
_diffrn_reflns_limit_l_min -19
_diffrn_reflns_number 8680
_diffrn_reflns_theta_full 26.02
_diffrn_reflns_theta_max 26.02
_diffrn_reflns_theta_min 2.92
_diffrn_standards_decay_% none
_exptl_absorpt_coefficient_mu 1.391
_exptl_absorpt_correction_T_max 0.7684
_exptl_absorpt_correction_T_min 0.6417
_exptl_absorpt_correction_type multi-scan
_exptl_absorpt_process_details
; 
CrysAlisPro, Agilent Technologies,
Version 1.171.36.28 (release 01-02-2013 CrysAlis171 .NET)
(compiled Feb  1 2013,16:14:44)
Empirical absorption correction using spherical harmonics, implemented in SCALE3 ABSPACK scaling algorithm.
;
_exptl_crystal_colour 'pale pink'
_exptl_crystal_density_diffrn 1.565
_exptl_crystal_density_method 'not measured'
_exptl_crystal_description needle
_exptl_crystal_F_000 1016
_exptl_crystal_size_max 0.33
_exptl_crystal_size_mid 0.28
_exptl_crystal_size_min 0.25
_refine_diff_density_max 0.521
_refine_diff_density_min -0.723
_refine_diff_density_rms 0.091
_refine_ls_extinction_method none
_refine_ls_goodness_of_fit_ref 1.043
_refine_ls_hydrogen_treatment constr
_refine_ls_matrix_type full
_refine_ls_number_parameters 78
_refine_ls_number_reflns 1133
_refine_ls_number_restraints 6
_refine_ls_restrained_S_all 1.043
_refine_ls_R_factor_all 0.0415
_refine_ls_R_factor_gt 0.0374
_refine_ls_shift/su_max 0.000
_refine_ls_shift/su_mean 0.000
_refine_ls_structure_factor_coef Fsqd
_refine_ls_weighting_details 'calc w=1/[\s^2^(Fo^2^)+(0.1339P)^2^+0.6344P] where P=(Fo^2^+2Fc^2^)/3'
_refine_ls_weighting_scheme calc
_refine_ls_wR_factor_gt 0.1509
_refine_ls_wR_factor_ref 0.1589
_reflns_number_gt 1026
_reflns_number_total 1133
_reflns_threshold_expression >2sigma(I)
_cod_data_source_file ic5029299_si_002.cif
_cod_data_source_block 1044619
_cod_depositor_comments 'Adding full bibliography for 4342756--4342758.cif.'
_cod_original_sg_symbol_H-M Cmcm
_cod_database_code 4342758

loop_
_symmetry_equiv_pos_as_xyz
'x, y, z'
'-x, -y, z+1/2'
'-x, y, -z+1/2'
'x, -y, -z'
'x+1/2, y+1/2, z'
'-x+1/2, -y+1/2, z+1/2'
'-x+1/2, y+1/2, -z+1/2'
'x+1/2, -y+1/2, -z'
'-x, -y, -z'
'x, y, -z-1/2'
'x, -y, z-1/2'
'-x, y, z'
'-x+1/2, -y+1/2, -z'
'x+1/2, y+1/2, -z-1/2'
'x+1/2, -y+1/2, z-1/2'
'-x+1/2, y+1/2, z'

loop_
_atom_site_label
_atom_site_type_symbol
_atom_site_fract_x
_atom_site_fract_y
_atom_site_fract_z
_atom_site_U_iso_or_equiv
_atom_site_adp_type
_atom_site_occupancy
_atom_site_symmetry_multiplicity
_atom_site_calc_flag
_atom_site_refinement_flags
Zn1 Zn 0.5000 0.0000 0.5000 0.0193(3) Uani 1 4 d S
C1 C 0.2251(3) 0.0287(4) 0.7500 0.0204(8) Uani 1 2 d S
H1A H 0.1547 0.0749 0.7500 0.024 Uiso 1 2 calc SR
H1B H 0.2136 -0.0739 0.7500 0.024 Uiso 1 2 calc SR
C2 C 0.3418(2) -0.0111(2) 0.63714(17) 0.0202(7) Uani 1 1 d .
H2 H 0.3533 -0.1087 0.6436 0.024 Uiso 1 1 calc R
C3 C 0.3430(2) 0.1960(3) 0.59704(18) 0.0317(7) Uani 1 1 d .
H3 H 0.3580 0.2750 0.5661 0.038 Uiso 1 1 calc R
C4 C 0.5000 0.3143(4) 0.4252(2) 0.0216(8) Uani 1 2 d S
N1 N 0.38201(15) 0.0653(2) 0.58199(12) 0.0213(5) Uani 1 1 d .
N2 N 0.28283(15) 0.0685(2) 0.68234(12) 0.0197(5) Uani 1 1 d .
N3 N 0.28379(19) 0.2036(3) 0.65715(14) 0.0308(6) Uani 1 1 d .
N4 N 0.5000 0.2048(3) 0.45318(18) 0.0239(7) Uani 1 2 d S
S1 S 0.5000 0.46686(13) 0.38242(7) 0.0364(4) Uani 1 2 d S
O1W O 0.5000 0.2141(11) 0.2500 0.111(3) Uani 1 4 d SU
H1W H 0.5000 0.2700 0.2880 0.133 Uiso 1 2 d SR

loop_
_atom_site_aniso_label
_atom_site_aniso_U_11
_atom_site_aniso_U_22
_atom_site_aniso_U_33
_atom_site_aniso_U_23
_atom_site_aniso_U_13
_atom_site_aniso_U_12
Zn1 0.0245(5) 0.0152(5) 0.0183(5) 0.00057(19) 0.000 0.000
C1 0.0193(18) 0.0253(19) 0.0166(19) 0.000 0.000 -0.0025(15)
C2 0.0250(14) 0.0152(14) 0.0204(16) -0.0008(9) 0.0007(12) -0.0011(9)
C3 0.0410(15) 0.0197(14) 0.0345(16) 0.0069(12) 0.0099(12) 0.0037(12)
C4 0.0242(17) 0.020(2) 0.0209(18) -0.0008(14) 0.000 0.000
N1 0.0258(11) 0.0175(12) 0.0207(11) 0.0002(8) 0.0013(8) -0.0008(9)
N2 0.0233(11) 0.0172(12) 0.0185(11) 0.0015(8) 0.0024(8) 0.0021(8)
N3 0.0440(14) 0.0186(13) 0.0298(13) 0.0052(9) 0.0115(10) 0.0086(10)
N4 0.0325(17) 0.0167(17) 0.0224(16) 0.0039(13) 0.000 0.000
S1 0.0493(7) 0.0205(6) 0.0393(8) 0.0127(5) 0.000 0.000
O1W 0.133(6) 0.097(6) 0.103(6) 0.000 0.000 0.000

loop_
_atom_type_symbol
_atom_type_description
_atom_type_scat_dispersion_real
_atom_type_scat_dispersion_imag
_atom_type_scat_source
C C 0.0033 0.0016 'International Tables Vol C Tables 4.2.6.8 and 6.1.1.4'
H H 0.0000 0.0000 'International Tables Vol C Tables 4.2.6.8 and 6.1.1.4'
N N 0.0061 0.0033 'International Tables Vol C Tables 4.2.6.8 and 6.1.1.4'
S S 0.1246 0.1234 'International Tables Vol C Tables 4.2.6.8 and 6.1.1.4'
Zn Zn 0.2839 1.4301 'International Tables Vol C Tables 4.2.6.8 and 6.1.1.4'
O O 0.0106 0.0060 'International Tables Vol C Tables 4.2.6.8 and 6.1.1.4'

loop_
_geom_angle_atom_site_label_1
_geom_angle_atom_site_label_2
_geom_angle_atom_site_label_3
_geom_angle
_geom_angle_site_symmetry_1
_geom_angle_site_symmetry_3
N4 Zn1 N4 180.000(1) 9_656 .
N4 Zn1 N1 89.75(9) 9_656 4_556
N4 Zn1 N1 90.25(9) . 4_556
N4 Zn1 N1 90.25(9) 9_656 12_655
N4 Zn1 N1 89.75(9) . 12_655
N1 Zn1 N1 180.0 4_556 12_655
N4 Zn1 N1 90.25(9) 9_656 .
N4 Zn1 N1 89.75(9) . .
N1 Zn1 N1 93.39(11) 4_556 .
N1 Zn1 N1 86.61(11) 12_655 .
N4 Zn1 N1 89.75(9) 9_656 9_656
N4 Zn1 N1 90.25(9) . 9_656
N1 Zn1 N1 86.61(11) 4_556 9_656
N1 Zn1 N1 93.39(11) 12_655 9_656
N1 Zn1 N1 180.00(8) . 9_656
N2 C1 N2 111.1(3) 10_557 .
N2 C1 H1A 109.4 10_557 .
N2 C1 H1A 109.4 . .
N2 C1 H1B 109.4 10_557 .
N2 C1 H1B 109.4 . .
H1A C1 H1B 108.0 . .
N1 C2 N2 110.1(2) . .
N1 C2 H2 125.0 . .
N2 C2 H2 125.0 . .
N3 C3 N1 114.6(2) . .
N3 C3 H3 122.7 . .
N1 C3 H3 122.7 . .
N4 C4 S1 177.9(4) . .
C2 N1 C3 102.9(2) . .
C2 N1 Zn1 126.78(19) . .
C3 N1 Zn1 129.70(18) . .
C2 N2 N3 109.8(2) . .
C2 N2 C1 128.8(3) . .
N3 N2 C1 121.4(2) . .
C3 N3 N2 102.7(2) . .
C4 N4 Zn1 177.6(3) . .

loop_
_geom_bond_atom_site_label_1
_geom_bond_atom_site_label_2
_geom_bond_distance
_geom_bond_site_symmetry_2
Zn1 N4 2.122(3) 9_656
Zn1 N4 2.122(3) .
Zn1 N1 2.166(2) 4_556
Zn1 N1 2.166(2) 12_655
Zn1 N1 2.166(2) .
Zn1 N1 2.166(2) 9_656
C1 N2 1.449(3) 10_557
C1 N2 1.449(3) .
C1 H1A 0.9900 .
C1 H1B 0.9900 .
C2 N1 1.317(4) .
C2 N2 1.328(4) .
C2 H2 0.9500 .
C3 N3 1.299(4) .
C3 N1 1.367(3) .
C3 H3 0.9500 .
C4 N4 1.157(5) .
C4 S1 1.640(4) .
N2 N3 1.364(3) .
O1W H1W 0.8573 .

loop_
_geom_torsion_atom_site_label_1
_geom_torsion_atom_site_label_2
_geom_torsion_atom_site_label_3
_geom_torsion_atom_site_label_4
_geom_torsion
_geom_torsion_site_symmetry_1
N2 C2 N1 C3 -0.1(3) .
N2 C2 N1 Zn1 171.46(16) .
N3 C3 N1 C2 0.7(3) .
N3 C3 N1 Zn1 -170.56(18) .
N4 Zn1 N1 C2 2.8(2) 9_656
N4 Zn1 N1 C2 -177.2(2) .
N1 Zn1 N1 C2 92.6(2) 4_556
N1 Zn1 N1 C2 -87.4(2) 12_655
N1 Zn1 N1 C2 -118(100) 9_656
N4 Zn1 N1 C3 172.1(3) 9_656
N4 Zn1 N1 C3 -7.9(3) .
N1 Zn1 N1 C3 -98.1(3) 4_556
N1 Zn1 N1 C3 81.9(3) 12_655
N1 Zn1 N1 C3 52(100) 9_656
N1 C2 N2 N3 -0.4(3) .
N1 C2 N2 C1 -179.2(2) .
N2 C1 N2 C2 101.0(4) 10_557
N2 C1 N2 N3 -77.6(4) 10_557
N1 C3 N3 N2 -0.9(3) .
C2 N2 N3 C3 0.8(3) .
C1 N2 N3 C3 179.7(2) .
S1 C4 N4 Zn1 0.00(4) .
N4 Zn1 N4 C4 -120(100) 9_656
N1 Zn1 N4 C4 -43.31(6) 4_556
N1 Zn1 N4 C4 136.69(6) 12_655
N1 Zn1 N4 C4 -136.69(6) .
N1 Zn1 N4 C4 43.31(6) 9_656
